data_4340557
loop_
_publ_author_name
'Hurley, Nicholas J.'
'Hayward, John J.'
'Rawson, Jeremy M.'
'Murrie, Mark'
'Pilkington, Melanie'

_publ_section_title
;
 Exploring the Coordination Chemistry of
 3,3'-Di(picolinamoyl)-2,2'-bipyridine: One Ligand, Multiple Nuclearities.
;
_journal_issue 16
_journal_name_full 'Inorganic chemistry'
_journal_page_first 8610
_journal_page_last 8623
_journal_paper_doi 10.1021/ic501224q
_journal_volume 53
_journal_year 2014
_chemical_formula_sum 'C66 H66 N18 Ni3 O18'
_chemical_formula_weight 1575.49
_chemical_name_systematic
;
 ?
;
_space_group_crystal_system trigonal
_space_group_IT_number 167
_space_group_name_Hall '-R 3 2"c'
_space_group_name_H-M_alt 'R -3 c :H'
_symmetry_space_group_name_Hall '-R 3 2"c'
_symmetry_space_group_name_H-M 'R -3 c :H'
_atom_sites_solution_hydrogens geom
_audit_creation_method SHELXL-2013
_cell_angle_alpha 90
_cell_angle_beta 90
_cell_angle_gamma 120
_cell_formula_units_Z 6
_cell_length_a 23.843(3)
_cell_length_b 23.843(3)
_cell_length_c 20.481(7)
_cell_measurement_reflns_used 6591
_cell_measurement_temperature 150(2)
_cell_measurement_theta_max 23.41
_cell_measurement_theta_min 2.79
_cell_volume 10083(4)
_computing_cell_refinement 'Bruker SAINT'
_computing_data_collection 'Bruker APEX2'
_computing_data_reduction 'Bruker SAINT'
_computing_molecular_graphics 'Bruker SHELXTL'
_computing_publication_material 'Bruker SHELXTL'
_computing_structure_refinement 'SHELXL-2013 (Sheldrick 2013)'
_computing_structure_solution 'SHELXS-97 (Sheldrick 2008)'
_diffrn_ambient_temperature 150(2)
_diffrn_measured_fraction_theta_full 0.998
_diffrn_measured_fraction_theta_max 0.992
_diffrn_radiation_type MoK\a
_diffrn_radiation_wavelength 0.71073
_diffrn_reflns_av_R_equivalents 0.0775
_diffrn_reflns_av_unetI/netI 0.0255
_diffrn_reflns_Laue_measured_fraction_full 0.998
_diffrn_reflns_Laue_measured_fraction_max 0.992
_diffrn_reflns_limit_h_max 29
_diffrn_reflns_limit_h_min -29
_diffrn_reflns_limit_k_max 29
_diffrn_reflns_limit_k_min -29
_diffrn_reflns_limit_l_max 25
_diffrn_reflns_limit_l_min -25
_diffrn_reflns_number 82417
_diffrn_reflns_point_group_measured_fraction_full 0.998
_diffrn_reflns_point_group_measured_fraction_max 0.992
_diffrn_reflns_theta_full 25.242
_diffrn_reflns_theta_max 26.543
_diffrn_reflns_theta_min 2.793
_exptl_absorpt_coefficient_mu 0.919
_exptl_absorpt_correction_T_max 0.7454
_exptl_absorpt_correction_T_min 0.6764
_exptl_absorpt_correction_type multi-scan
_exptl_absorpt_process_details 'Bruker SADABS'
_exptl_crystal_colour orange
_exptl_crystal_density_diffrn 1.557
_exptl_crystal_description block
_exptl_crystal_F_000 4896
_exptl_crystal_size_max 0.400
_exptl_crystal_size_mid 0.400
_exptl_crystal_size_min 0.400
_refine_diff_density_max 0.931
_refine_diff_density_min -0.888
_refine_diff_density_rms 0.106
_refine_ls_extinction_method none
_refine_ls_goodness_of_fit_ref 1.063
_refine_ls_hydrogen_treatment constr
_refine_ls_matrix_type full
_refine_ls_number_parameters 151
_refine_ls_number_reflns 2327
_refine_ls_number_restraints 0
_refine_ls_restrained_S_all 1.063
_refine_ls_R_factor_all 0.0958
_refine_ls_R_factor_gt 0.0605
_refine_ls_shift/su_max 0.000
_refine_ls_shift/su_mean 0.000
_refine_ls_structure_factor_coef Fsqd
_refine_ls_weighting_details 'w=1/[\s^2^(Fo^2^)+(0.0872P)^2^+119.1973P] where P=(Fo^2^+2Fc^2^)/3'
_refine_ls_weighting_scheme calc
_refine_ls_wR_factor_gt 0.1603
_refine_ls_wR_factor_ref 0.1971
_reflns_Friedel_coverage 0.000
_reflns_number_gt 1650
_reflns_number_total 2327
_reflns_threshold_expression 'I > 2\s(I)'
_cod_data_source_file ic501224q_si_006.cif
_cod_data_source_block nhmarch209
_cod_depositor_comments 'Adding full bibliography for 4340554--4340557.cif.'
_cod_database_code 4340557
_shelx_space_group_comment
;
The symmetry employed for this shelxl refinement is uniquely defined
by the following loop, which should always be used as a source of
symmetry information in preference to the above space-group names.
They are only intended as comments.
;
_shelx_estimated_absorpt_t_min 0.710
_shelx_estimated_absorpt_t_max 0.710
_shelxl_version_number 2013-3

loop_
_space_group_symop_operation_xyz
'x, y, z'
'-y, x-y, z'
'-x+y, -x, z'
'y, x, -z+1/2'
'x-y, -y, -z+1/2'
'-x, -x+y, -z+1/2'
'x+2/3, y+1/3, z+1/3'
'-y+2/3, x-y+1/3, z+1/3'
'-x+y+2/3, -x+1/3, z+1/3'
'y+2/3, x+1/3, -z+5/6'
'x-y+2/3, -y+1/3, -z+5/6'
'-x+2/3, -x+y+1/3, -z+5/6'
'x+1/3, y+2/3, z+2/3'
'-y+1/3, x-y+2/3, z+2/3'
'-x+y+1/3, -x+2/3, z+2/3'
'y+1/3, x+2/3, -z+7/6'
'x-y+1/3, -y+2/3, -z+7/6'
'-x+1/3, -x+y+2/3, -z+7/6'
'-x, -y, -z'
'y, -x+y, -z'
'x-y, x, -z'
'-y, -x, z-1/2'
'-x+y, y, z-1/2'
'x, x-y, z-1/2'
'-x+2/3, -y+1/3, -z+1/3'
'y+2/3, -x+y+1/3, -z+1/3'
'x-y+2/3, x+1/3, -z+1/3'
'-y+2/3, -x+1/3, z-1/6'
'-x+y+2/3, y+1/3, z-1/6'
'x+2/3, x-y+1/3, z-1/6'
'-x+1/3, -y+2/3, -z+2/3'
'y+1/3, -x+y+2/3, -z+2/3'
'x-y+1/3, x+2/3, -z+2/3'
'-y+1/3, -x+2/3, z+1/6'
'-x+y+1/3, y+2/3, z+1/6'
'x+1/3, x-y+2/3, z+1/6'

loop_
_atom_site_label
_atom_site_type_symbol
_atom_site_fract_x
_atom_site_fract_y
_atom_site_fract_z
_atom_site_U_iso_or_equiv
_atom_site_adp_type
_atom_site_occupancy
_atom_site_site_symmetry_order
_atom_site_calc_flag
_atom_site_refinement_flags_posn
_atom_site_refinement_flags_adp
_atom_site_refinement_flags_occupancy
Ni1 Ni 0.6667 0.18430(3) 0.0833 0.0305(3) Uani 1 2 d S T P
N1 N 0.61340(17) 0.21564(17) 0.02471(19) 0.0307(8) Uani 1 1 d . . .
N2 N 0.74853(17) 0.22876(17) 0.02948(19) 0.0326(9) Uani 1 1 d . . .
N3 N 0.61157(19) 0.08767(19) 0.0459(2) 0.0416(10) Uani 1 1 d . . .
O1 O 0.84985(17) 0.24189(19) 0.0133(2) 0.0599(12) Uani 1 1 d . . .
C1 C 0.56815(19) 0.22942(19) 0.0472(2) 0.0275(9) Uani 1 1 d . . .
C2 C 0.6163(2) 0.2069(2) -0.0397(2) 0.0393(11) Uani 1 1 d . . .
H2 H 0.6475 0.1976 -0.0549 0.047 Uiso 1 1 calc R U .
C3 C 0.5756(3) 0.2110(3) -0.0840(3) 0.0429(12) Uani 1 1 d . . .
H3 H 0.5792 0.2045 -0.1282 0.052 Uiso 1 1 calc R U .
C4 C 0.5596(2) 0.0499(2) 0.0830(3) 0.0436(12) Uani 1 1 d . . .
C5 C 0.5258(3) -0.0165(3) 0.0777(3) 0.0612(17) Uani 1 1 d . . .
H5 H 0.4889 -0.0413 0.1027 0.073 Uiso 1 1 calc R U .
C6 C 0.5482(3) -0.0456(3) 0.0340(4) 0.072(2) Uani 1 1 d . . .
H6 H 0.5272 -0.0905 0.0302 0.087 Uiso 1 1 calc R U .
C7 C 0.6009(4) -0.0078(3) -0.0025(4) 0.0707(19) Uani 1 1 d . . .
H7 H 0.6169 -0.0265 -0.0314 0.085 Uiso 1 1 calc R U .
C8 C 0.6310(3) 0.0587(3) 0.0029(3) 0.0552(15) Uani 1 1 d . . .
H8 H 0.6659 0.0842 -0.0243 0.066 Uiso 1 1 calc R U .
C9 C 0.7945(2) 0.2135(2) 0.0374(3) 0.0379(11) Uani 1 1 d . . .
C10 C 0.7657(2) 0.2902(2) 0.0037(2) 0.0305(9) Uani 1 1 d . . .
C11 C 0.7750(2) 0.3037(2) -0.0622(2) 0.0398(11) Uani 1 1 d . . .
H11 H 0.7719 0.2726 -0.0916 0.048 Uiso 1 1 calc R U .
O2 O 0.9341(6) 0.2048(6) -0.0309(6) 0.199(4) Uiso 1 1 d . . .
O3 O 1.0361(7) 0.2236(8) 0.0404(7) 0.262(7) Uiso 1 1 d . . .

loop_
_atom_site_aniso_label
_atom_site_aniso_U_11
_atom_site_aniso_U_22
_atom_site_aniso_U_33
_atom_site_aniso_U_23
_atom_site_aniso_U_13
_atom_site_aniso_U_12
Ni1 0.0211(4) 0.0191(3) 0.0519(6) 0.00176(17) 0.0035(3) 0.0106(2)
N1 0.0225(18) 0.0257(18) 0.044(2) -0.0022(15) 0.0038(15) 0.0120(15)
N2 0.0245(18) 0.0205(17) 0.053(2) -0.0001(16) 0.0045(16) 0.0113(15)
N3 0.029(2) 0.026(2) 0.068(3) -0.0082(19) -0.0014(19) 0.0128(17)
O1 0.0317(19) 0.054(2) 0.102(3) 0.019(2) 0.021(2) 0.0269(18)
C1 0.021(2) 0.0176(19) 0.043(2) -0.0012(17) 0.0004(17) 0.0091(16)
C2 0.029(2) 0.038(3) 0.050(3) -0.005(2) 0.006(2) 0.017(2)
C3 0.044(3) 0.048(3) 0.038(3) -0.007(2) 0.002(2) 0.024(2)
C4 0.032(2) 0.029(2) 0.069(3) -0.002(2) 0.001(2) 0.014(2)
C5 0.052(3) 0.029(3) 0.092(5) -0.004(3) 0.006(3) 0.013(3)
C6 0.070(4) 0.031(3) 0.107(6) -0.015(3) 0.003(4) 0.019(3)
C7 0.074(5) 0.050(4) 0.096(5) -0.018(3) 0.009(4) 0.037(4)
C8 0.048(3) 0.042(3) 0.076(4) -0.012(3) 0.005(3) 0.022(3)
C9 0.027(2) 0.027(2) 0.061(3) 0.001(2) 0.005(2) 0.0141(19)
C10 0.020(2) 0.023(2) 0.047(3) 0.0011(18) 0.0020(18) 0.0099(17)
C11 0.038(3) 0.039(3) 0.042(3) -0.003(2) 0.007(2) 0.019(2)

loop_
_atom_type_symbol
_atom_type_description
_atom_type_scat_dispersion_real
_atom_type_scat_dispersion_imag
_atom_type_scat_source
C C 0.0033 0.0016 'International Tables Vol C Tables 4.2.6.8 and 6.1.1.4'
H H 0.0000 0.0000 'International Tables Vol C Tables 4.2.6.8 and 6.1.1.4'
N N 0.0061 0.0033 'International Tables Vol C Tables 4.2.6.8 and 6.1.1.4'
O O 0.0106 0.0060 'International Tables Vol C Tables 4.2.6.8 and 6.1.1.4'
Ni Ni 0.3393 1.1124 'International Tables Vol C Tables 4.2.6.8 and 6.1.1.4'

loop_
_geom_angle_atom_site_label_1
_geom_angle_atom_site_label_2
_geom_angle_atom_site_label_3
_geom_angle
_geom_angle_site_symmetry_1
_geom_angle_site_symmetry_3
N2 Ni1 N2 175.2(2) 18_654 .
N2 Ni1 N1 95.58(15) 18_654 18_654
N2 Ni1 N1 81.32(15) . 18_654
N2 Ni1 N1 81.32(15) 18_654 .
N2 Ni1 N1 95.57(15) . .
N1 Ni1 N1 99.35(19) 18_654 .
N2 Ni1 N3 77.47(15) 18_654 .
N2 Ni1 N3 106.31(15) . .
N1 Ni1 N3 166.31(16) 18_654 .
N1 Ni1 N3 91.31(15) . .
N2 Ni1 N3 106.31(15) 18_654 18_654
N2 Ni1 N3 77.47(15) . 18_654
N1 Ni1 N3 91.31(15) 18_654 18_654
N1 Ni1 N3 166.31(16) . 18_654
N3 Ni1 N3 79.6(2) . 18_654
C2 N1 C1 118.7(4) . .
C2 N1 Ni1 114.3(3) . .
C1 N1 Ni1 125.3(3) . .
C9 N2 C10 118.7(4) . .
C9 N2 Ni1 120.2(3) . .
C10 N2 Ni1 116.9(3) . .
C8 N3 C4 117.9(4) . .
C8 N3 Ni1 127.3(4) . .
C4 N3 Ni1 112.4(3) . .
N1 C1 C10 120.8(4) . 3_665
N1 C1 C1 118.0(4) . 16_544
C10 C1 C1 121.1(4) 3_665 16_544
N1 C2 C3 123.2(4) . .
N1 C2 H2 118.4 . .
C3 C2 H2 118.4 . .
C2 C3 C11 119.2(5) . 3_665
C2 C3 H3 120.4 . .
C11 C3 H3 120.4 3_665 .
N3 C4 C5 122.7(5) . .
N3 C4 C9 115.3(4) . 18_654
C5 C4 C9 121.9(5) . 18_654
C4 C5 C6 118.3(6) . .
C4 C5 H5 120.9 . .
C6 C5 H5 120.9 . .
C7 C6 C5 119.0(6) . .
C7 C6 H6 120.5 . .
C5 C6 H6 120.5 . .
C6 C7 C8 120.0(6) . .
C6 C7 H7 120.0 . .
C8 C7 H7 120.0 . .
N3 C8 C7 122.0(6) . .
N3 C8 H8 119.0 . .
C7 C8 H8 119.0 . .
O1 C9 N2 126.9(5) . .
O1 C9 C4 121.1(4) . 18_654
N2 C9 C4 111.9(4) . 18_654
C11 C10 N2 122.6(4) . .
C11 C10 C1 119.0(4) . 2_655
N2 C10 C1 118.3(4) . 2_655
C10 C11 C3 119.1(5) . 2_655
C10 C11 H11 120.4 . .
C3 C11 H11 120.4 2_655 .

loop_
_geom_bond_atom_site_label_1
_geom_bond_atom_site_label_2
_geom_bond_distance
_geom_bond_site_symmetry_2
Ni1 N2 2.020(4) 18_654
Ni1 N2 2.020(4) .
Ni1 N1 2.136(4) 18_654
Ni1 N1 2.136(4) .
Ni1 N3 2.144(4) .
Ni1 N3 2.144(4) 18_654
N1 C2 1.342(6) .
N1 C1 1.356(5) .
N2 C9 1.325(6) .
N2 C10 1.411(5) .
N3 C8 1.337(7) .
N3 C4 1.344(7) .
O1 C9 1.245(6) .
C1 C10 1.419(6) 3_665
C1 C1 1.497(9) 16_544
C2 C3 1.368(7) .
C2 H2 0.9300 .
C3 C11 1.389(7) 3_665
C3 H3 0.9300 .
C4 C5 1.376(7) .
C4 C9 1.515(7) 18_654
C5 C6 1.393(9) .
C5 H5 0.9300 .
C6 C7 1.349(10) .
C6 H6 0.9300 .
C7 C8 1.381(8) .
C7 H7 0.9300 .
C8 H8 0.9300 .
C9 C4 1.515(7) 18_654
C10 C11 1.378(7) .
C10 C1 1.419(6) 2_655
C11 C3 1.389(7) 2_655
C11 H11 0.9300 .
